data_7716751
loop_
_publ_author_name
'Marghalani, Rana'
'Cueny, Eric S.'

_publ_section_title
;
 Stability of metal-metal interactions in transmetallation intermediates
 based on electronics of bridging arene ligands determined through
 pyridine titrations.
;
_journal_issue 47
_journal_name_full 'Dalton transactions (Cambridge, England : 2003)'
_journal_page_first 18839
_journal_page_last 18844
_journal_paper_doi 10.1039/d4dt01828a
_journal_volume 53
_journal_year 2024
_chemical_formula_moiety 'C53 H39 Au F2 N P2 Pt, C F3 O3 S, C H2 Cl2'
_chemical_formula_sum 'C55 H41 Au Cl2 F5 N O3 P2 Pt S'
_chemical_formula_weight 1415.84
_space_group_crystal_system triclinic
_space_group_IT_number 2
_space_group_name_Hall '-P 1'
_space_group_name_H-M_alt 'P -1'
_atom_sites_solution_hydrogens geom
_audit_update_record
;
2024-06-20 deposited with the CCDC.	2024-07-26 downloaded from the CCDC.
;
_cell_angle_alpha 76.964(2)
_cell_angle_beta 75.349(2)
_cell_angle_gamma 86.149(2)
_cell_formula_units_Z 2
_cell_length_a 11.8472(11)
_cell_length_b 13.4093(12)
_cell_length_c 16.6730(15)
_cell_measurement_reflns_used 9181
_cell_measurement_temperature 100.00
_cell_measurement_theta_max 66.621
_cell_measurement_theta_min 3.384
_cell_volume 2496.4(4)
_computing_cell_refinement 'SAINT V8.40A (Bruker, 2019)'
_computing_data_collection 'APEX5 (Bruker, 2016)'
_computing_data_reduction 'SAINT V8.40A (Bruker, 2019)'
_computing_molecular_graphics 'Olex2 1.5 (Dolomanov et al., 2009)'
_computing_publication_material 'Olex2 1.5 (Dolomanov et al., 2009)'
_computing_structure_refinement 'SHELXL 2018/3 (Sheldrick, 2015)'
_computing_structure_solution 'SHELXT  (Sheldrick, 2015)'
_diffrn_ambient_temperature 100.00
_diffrn_measured_fraction_theta_full 0.990
_diffrn_measured_fraction_theta_max 0.990
_diffrn_measurement_device_type 'Bruker D8 Venture'
_diffrn_measurement_method '\w and \f scans'
_diffrn_radiation_monochromator 'HELIOS Cu'
_diffrn_radiation_type CuK\a
_diffrn_radiation_wavelength 1.54178
_diffrn_reflns_av_R_equivalents 0.0442
_diffrn_reflns_av_unetI/netI 0.0230
_diffrn_reflns_Laue_measured_fraction_full 0.990
_diffrn_reflns_Laue_measured_fraction_max 0.990
_diffrn_reflns_limit_h_max 14
_diffrn_reflns_limit_h_min -14
_diffrn_reflns_limit_k_max 15
_diffrn_reflns_limit_k_min -15
_diffrn_reflns_limit_l_max 19
_diffrn_reflns_limit_l_min -19
_diffrn_reflns_number 69643
_diffrn_reflns_point_group_measured_fraction_full 0.990
_diffrn_reflns_point_group_measured_fraction_max 0.990
_diffrn_reflns_theta_full 66.619
_diffrn_reflns_theta_max 66.619
_diffrn_reflns_theta_min 2.806
_diffrn_source 'microfocus sealed tube'
_diffrn_source_current 1.2
_diffrn_source_power 0.06
_diffrn_source_voltage 50.0
_exptl_absorpt_coefficient_mu 13.143
_exptl_absorpt_correction_T_max 0.4247
_exptl_absorpt_correction_T_min 0.1822
_exptl_absorpt_correction_type numerical
_exptl_absorpt_process_details
;
SADABS-2016/2 (Bruker,2016/2) was used for absorption correction.
wR2(int) was 0.1333 before and 0.0769 after correction.
The Ratio of minimum to maximum transmission is 0.4290.
The \l/2 correction factor is Not present.
;
_exptl_crystal_colour 'clear orange'
_exptl_crystal_colour_lustre clear
_exptl_crystal_colour_primary orange
_exptl_crystal_density_diffrn 1.884
_exptl_crystal_description irregular
_exptl_crystal_F_000 1368
_exptl_crystal_size_max 0.204
_exptl_crystal_size_mid 0.181
_exptl_crystal_size_min 0.126
_refine_diff_density_max 0.961
_refine_diff_density_min -1.702
_refine_diff_density_rms 0.140
_refine_ls_extinction_method none
_refine_ls_goodness_of_fit_ref 1.125
_refine_ls_hydrogen_treatment constr
_refine_ls_matrix_type full
_refine_ls_number_parameters 640
_refine_ls_number_reflns 8723
_refine_ls_number_restraints 0
_refine_ls_restrained_S_all 1.125
_refine_ls_R_factor_all 0.0281
_refine_ls_R_factor_gt 0.0280
_refine_ls_shift/su_max 0.003
_refine_ls_shift/su_mean 0.000
_refine_ls_structure_factor_coef Fsqd
_refine_ls_weighting_details 'w=1/[\s^2^(Fo^2^)+(0.0334P)^2^+10.3056P] where P=(Fo^2^+2Fc^2^)/3'
_refine_ls_weighting_scheme calc
_refine_ls_wR_factor_gt 0.0724
_refine_ls_wR_factor_ref 0.0725
_reflns_Friedel_coverage 0.000
_reflns_number_gt 8706
_reflns_number_total 8723
_reflns_threshold_expression 'I > 2\s(I)'
_cod_data_source_file d4dt01828a4.cif
_cod_data_source_block rm2134_a
_cod_depositor_comments 'Adding full bibliography for 7716751.cif.'
_cod_database_code 7716751
_shelx_space_group_comment
;
The symmetry employed for this shelxl refinement is uniquely defined
by the following loop, which should always be used as a source of
symmetry information in preference to the above space-group names.
They are only intended as comments.
;
_shelx_estimated_absorpt_t_max 0.288
_shelx_estimated_absorpt_t_min 0.175
_olex2_refinement_description
;
1. Fixed Uiso
 At 1.2 times of:
  All C(H) groups, All C(H,H) groups
2.a Secondary CH2 refined with riding coordinates:
 C1S(H1SA,H1SB)
2.b Aromatic/amide H refined with riding coordinates:
 C16(H16), C50(H50), C35(H35), C2(H2), C43(H43), C38(H38), C25(H25), C47(H47),
 C23(H23), C33(H33), C27(H27), C9(H9), C37(H37), C41(H41), C34(H34), C40(H40),
 C19(H19), C49(H49), C52(H52), C28(H28), C22(H22), C45(H45), C21(H21), C31(H31),
  C44(H44), C46(H46), C8(H8), C29(H29), C39(H39), C4(H4), C13(H13), C32(H32),
 C14(H14), C20(H20), C53(H53), C5(H5), C10(H10), C26(H26), C51(H51)
;
_olex2_submission_special_instructions 'No special instructions were received'
_publcif_funding_html
;
;

loop_
_space_group_symop_operation_xyz
'x, y, z'
'-x, -y, -z'

loop_
_atom_site_label
_atom_site_type_symbol
_atom_site_fract_x
_atom_site_fract_y
_atom_site_fract_z
_atom_site_U_iso_or_equiv
_atom_site_adp_type
_atom_site_occupancy
_atom_site_site_symmetry_order
_atom_site_calc_flag
_atom_site_refinement_flags_posn
_atom_site_refinement_flags_adp
_atom_site_refinement_flags_occupancy
_atom_site_disorder_assembly
_atom_site_disorder_group
Pt1 Pt 0.70167(2) 0.28920(2) 0.72980(2) 0.00940(6) Uani 1 1 d . . . . .
P2 P 0.58206(8) 0.35413(7) 0.83419(6) 0.01024(19) Uani 1 1 d . . . . .
P1 P 0.38824(9) 0.14218(8) 0.68513(6) 0.0128(2) Uani 1 1 d . . . . .
S1S S 0.00304(10) 0.75998(8) 0.75020(6) 0.0210(2) Uani 1 1 d . . . . .
Cl1S Cl 0.93026(12) 0.53682(12) 0.58868(11) 0.0486(4) Uani 1 1 d . . . . .
Cl2S Cl 0.78017(14) 0.71825(11) 0.57573(11) 0.0537(4) Uani 1 1 d . . . . .
F2 F 0.8516(2) 0.0966(2) 1.01423(15) 0.0245(6) Uani 1 1 d . . . . .
F1 F 0.5646(2) 0.62358(18) 0.50641(15) 0.0216(5) Uani 1 1 d . . . . .
F2S F -0.0036(3) 0.8153(2) 0.89255(18) 0.0363(7) Uani 1 1 d . . . . .
C16 C 0.7839(4) 0.1768(3) 0.8937(3) 0.0150(8) Uani 1 1 d . . . . .
H16 H 0.730545 0.216401 0.927162 0.018 Uiso 1 1 calc R U . . .
C18 C 0.4774(3) 0.2650(3) 0.9108(2) 0.0132(8) Uani 1 1 d . . . . .
C50 C 0.0806(4) 0.2984(4) 0.7241(4) 0.0310(12) Uani 1 1 d . . . . .
H50 H 0.031763 0.335842 0.690338 0.037 Uiso 1 1 calc R U . . .
C35 C 0.7741(4) 0.4500(3) 0.8461(3) 0.0171(8) Uani 1 1 d . . . . .
H35 H 0.798830 0.452938 0.786765 0.021 Uiso 1 1 calc R U . . .
O3S O 0.0507(4) 0.8569(3) 0.7015(2) 0.0383(9) Uani 1 1 d . . . . .
N2 N 0.8149(3) 0.2251(2) 0.6413(2) 0.0124(7) Uani 1 1 d . . . . .
C48 C 0.2496(4) 0.1921(3) 0.7365(3) 0.0167(8) Uani 1 1 d . . . . .
C2 C 0.6024(4) 0.4718(3) 0.5980(3) 0.0148(8) Uani 1 1 d . . . . .
H2 H 0.546153 0.491847 0.643409 0.018 Uiso 1 1 calc R U . . .
C15 C 0.8560(4) 0.1063(3) 0.9303(3) 0.0161(8) Uani 1 1 d . . . . .
F3S F 0.1618(3) 0.7558(3) 0.8355(2) 0.0492(9) Uani 1 1 d . . . . .
C43 C 0.4303(4) 0.1321(3) 0.5143(3) 0.0202(9) Uani 1 1 d . . . . .
H43 H 0.489102 0.181516 0.503576 0.024 Uiso 1 1 calc R U . . .
C30 C 0.6675(4) 0.4052(3) 0.8923(3) 0.0134(8) Uani 1 1 d . . . . .
C11 C 0.8822(3) 0.1460(3) 0.6694(3) 0.0134(8) Uani 1 1 d . . . . .
C38 C 0.3823(4) -0.1341(3) 0.8534(3) 0.0240(10) Uani 1 1 d . . . . .
H38 H 0.326596 -0.182828 0.889433 0.029 Uiso 1 1 calc R U . . .
C25 C 0.3822(4) 0.4435(3) 0.7863(3) 0.0170(8) Uani 1 1 d . . . . .
H25 H 0.355203 0.375250 0.798515 0.020 Uiso 1 1 calc R U . . .
C47 C 0.2768(4) 0.0243(4) 0.6119(3) 0.0210(9) Uani 1 1 d . . . . .
H47 H 0.231232 0.000125 0.667979 0.025 Uiso 1 1 calc R U . . .
C7 C 0.8210(4) 0.2618(3) 0.5575(3) 0.0146(8) Uani 1 1 d . . . . .
C24 C 0.4892(4) 0.4615(3) 0.8014(2) 0.0143(8) Uani 1 1 d . . . . .
C23 C 0.4878(4) 0.1608(3) 0.9114(3) 0.0158(8) Uani 1 1 d . . . . .
H23 H 0.551174 0.135525 0.873321 0.019 Uiso 1 1 calc R U . . .
C33 C 0.8113(4) 0.4823(3) 0.9733(3) 0.0213(9) Uani 1 1 d . . . . .
H33 H 0.860231 0.508244 1.000911 0.026 Uiso 1 1 calc R U . . .
C17 C 0.7894(3) 0.1902(3) 0.8071(2) 0.0131(8) Uani 1 1 d . . . . .
C27 C 0.3554(4) 0.6242(4) 0.7338(3) 0.0240(10) Uani 1 1 d . . . . .
H27 H 0.310859 0.679158 0.709903 0.029 Uiso 1 1 calc R U . . .
C9 C 0.9633(4) 0.1325(3) 0.5256(3) 0.0192(9) Uani 1 1 d . . . . .
H9 H 1.014949 0.100120 0.485250 0.023 Uiso 1 1 calc R U . . .
C1 C 0.6648(3) 0.3787(3) 0.6122(2) 0.0125(8) Uani 1 1 d . . . . .
O2S O 0.0571(3) 0.6728(2) 0.7176(2) 0.0298(8) Uani 1 1 d . . . . .
C37 C 0.3447(4) -0.0443(3) 0.8076(3) 0.0190(9) Uani 1 1 d . . . . .
H37 H 0.263741 -0.031719 0.811704 0.023 Uiso 1 1 calc R U . . .
C41 C 0.5458(4) 0.0081(3) 0.7506(3) 0.0159(8) Uani 1 1 d . . . . .
H41 H 0.601897 0.057325 0.716171 0.019 Uiso 1 1 calc R U . . .
C34 C 0.8444(4) 0.4904(3) 0.8857(3) 0.0203(9) Uani 1 1 d . . . . .
H34 H 0.914992 0.523517 0.853255 0.024 Uiso 1 1 calc R U . . .
C40 C 0.5823(4) -0.0823(3) 0.7959(3) 0.0211(9) Uani 1 1 d . . . . .
H40 H 0.663056 -0.095658 0.791948 0.025 Uiso 1 1 calc R U . . .
F1S F 0.0200(3) 0.6551(2) 0.90050(19) 0.0416(8) Uani 1 1 d . . . . .
C19 C 0.3850(4) 0.3006(3) 0.9686(3) 0.0171(8) Uani 1 1 d . . . . .
H19 H 0.378036 0.371597 0.968391 0.020 Uiso 1 1 calc R U . . .
C49 C 0.1780(4) 0.2458(3) 0.6868(3) 0.0234(10) Uani 1 1 d . . . . .
H49 H 0.195342 0.246726 0.627826 0.028 Uiso 1 1 calc R U . . .
C42 C 0.3632(4) 0.0978(3) 0.5965(3) 0.0161(8) Uani 1 1 d . . . . .
C52 C 0.1255(4) 0.2418(4) 0.8600(3) 0.0303(11) Uani 1 1 d . . . . .
H52 H 0.106996 0.239993 0.919200 0.036 Uiso 1 1 calc R U . . .
C28 C 0.4609(4) 0.6427(3) 0.7491(3) 0.0221(9) Uani 1 1 d . . . . .
H28 H 0.488435 0.710859 0.735666 0.026 Uiso 1 1 calc R U . . .
C22 C 0.4039(4) 0.0933(3) 0.9689(3) 0.0203(9) Uani 1 1 d . . . . .
H22 H 0.409660 0.022278 0.968841 0.024 Uiso 1 1 calc R U . . .
C45 C 0.3251(4) 0.0221(4) 0.4634(3) 0.0262(10) Uani 1 1 d . . . . .
H45 H 0.311935 -0.003185 0.417768 0.031 Uiso 1 1 calc R U . . .
C21 C 0.3131(4) 0.1294(4) 1.0254(3) 0.0218(9) Uani 1 1 d . . . . .
H21 H 0.256634 0.083317 1.064127 0.026 Uiso 1 1 calc R U . . .
C36 C 0.4271(4) 0.0280(3) 0.7550(2) 0.0136(8) Uani 1 1 d . . . . .
C31 C 0.6337(4) 0.3994(3) 0.9800(3) 0.0154(8) Uani 1 1 d . . . . .
H31 H 0.560855 0.370254 1.012170 0.019 Uiso 1 1 calc R U . . .
O1S O -0.1222(3) 0.7553(3) 0.7782(2) 0.0391(9) Uani 1 1 d . . . . .
C44 C 0.4115(4) 0.0941(4) 0.4479(3) 0.0256(10) Uani 1 1 d . . . . .
H44 H 0.457778 0.117312 0.391879 0.031 Uiso 1 1 calc R U . . .
C46 C 0.2578(4) -0.0130(4) 0.5452(3) 0.0259(10) Uani 1 1 d . . . . .
H46 H 0.199070 -0.062402 0.555520 0.031 Uiso 1 1 calc R U . . .
C1S C 0.8232(5) 0.6105(4) 0.6422(3) 0.0340(12) Uani 1 1 d . . . . .
H1SA H 0.853172 0.632758 0.685565 0.041 Uiso 1 1 calc R U . . .
H1SB H 0.754111 0.567379 0.672108 0.041 Uiso 1 1 calc R U . . .
C8 C 0.8956(4) 0.2155(3) 0.4979(3) 0.0168(8) Uani 1 1 d . . . . .
H8 H 0.900378 0.240027 0.439076 0.020 Uiso 1 1 calc R U . . .
C29 C 0.5274(4) 0.5625(3) 0.7839(3) 0.0163(8) Uani 1 1 d . . . . .
H29 H 0.598349 0.576437 0.795780 0.020 Uiso 1 1 calc R U . . .
C39 C 0.4997(4) -0.1538(3) 0.8475(3) 0.0227(9) Uani 1 1 d . . . . .
H39 H 0.524227 -0.216204 0.878570 0.027 Uiso 1 1 calc R U . . .
C4 C 0.7014(4) 0.5077(3) 0.4485(3) 0.0196(9) Uani 1 1 d . . . . .
H4 H 0.712314 0.551386 0.393717 0.024 Uiso 1 1 calc R U . . .
C13 C 0.9393(4) 0.0540(3) 0.8015(3) 0.0147(8) Uani 1 1 d . . . . .
H13 H 0.990486 0.011310 0.769803 0.018 Uiso 1 1 calc R U . . .
C12 C 0.8695(3) 0.1267(3) 0.7614(3) 0.0142(8) Uani 1 1 d . . . . .
C32 C 0.7065(4) 0.4362(3) 1.0199(3) 0.0197(9) Uani 1 1 d . . . . .
H32 H 0.684314 0.429800 1.079747 0.024 Uiso 1 1 calc R U . . .
C2S C 0.0480(4) 0.7460(3) 0.8491(3) 0.0204(9) Uani 1 1 d . . . . .
C14 C 0.9343(4) 0.0436(3) 0.8874(3) 0.0161(8) Uani 1 1 d . . . . .
H14 H 0.982466 -0.004300 0.915156 0.019 Uiso 1 1 calc R U . . .
C3 C 0.6241(4) 0.5335(3) 0.5173(3) 0.0159(8) Uani 1 1 d . . . . .
C20 C 0.3041(4) 0.2340(4) 1.0257(3) 0.0207(9) Uani 1 1 d . . . . .
H20 H 0.242367 0.258838 1.065194 0.025 Uiso 1 1 calc R U . . .
C53 C 0.2231(4) 0.1898(4) 0.8235(3) 0.0230(10) Uani 1 1 d . . . . .
H53 H 0.271854 0.152674 0.857552 0.028 Uiso 1 1 calc R U . . .
C5 C 0.7632(4) 0.4164(3) 0.4606(3) 0.0170(9) Uani 1 1 d . . . . .
H5 H 0.817316 0.397064 0.413789 0.020 Uiso 1 1 calc R U . . .
C6 C 0.7462(4) 0.3529(3) 0.5412(3) 0.0143(8) Uani 1 1 d . . . . .
C10 C 0.9565(4) 0.0965(3) 0.6110(3) 0.0178(9) Uani 1 1 d . . . . .
H10 H 1.001754 0.038841 0.629775 0.021 Uiso 1 1 calc R U . . .
C26 C 0.3150(4) 0.5234(4) 0.7540(3) 0.0214(9) Uani 1 1 d . . . . .
H26 H 0.241613 0.510019 0.745468 0.026 Uiso 1 1 calc R U . . .
C51 C 0.0547(4) 0.2964(4) 0.8103(4) 0.0332(12) Uani 1 1 d . . . . .
H51 H -0.011693 0.332480 0.835377 0.040 Uiso 1 1 calc R U . . .
Au1 Au 0.52740(2) 0.26018(2) 0.65621(2) 0.01156(6) Uani 1 1 d . . . . .

loop_
_atom_site_aniso_label
_atom_site_aniso_U_11
_atom_site_aniso_U_22
_atom_site_aniso_U_33
_atom_site_aniso_U_23
_atom_site_aniso_U_13
_atom_site_aniso_U_12
Pt1 0.01092(9) 0.01064(9) 0.00607(9) -0.00184(6) -0.00146(6) 0.00158(6)
P2 0.0123(5) 0.0107(5) 0.0065(4) -0.0021(4) -0.0003(4) 0.0017(4)
P1 0.0132(5) 0.0144(5) 0.0109(5) -0.0023(4) -0.0034(4) -0.0008(4)
S1S 0.0257(6) 0.0226(5) 0.0121(5) -0.0043(4) -0.0001(4) 0.0016(4)
Cl1S 0.0335(7) 0.0455(8) 0.0708(10) -0.0253(7) -0.0093(7) 0.0023(6)
Cl2S 0.0546(9) 0.0372(8) 0.0708(11) 0.0059(7) -0.0342(8) 0.0011(6)
F2 0.0313(14) 0.0313(14) 0.0115(12) -0.0042(10) -0.0098(11) 0.0121(11)
F1 0.0324(14) 0.0152(12) 0.0158(12) 0.0020(10) -0.0102(11) 0.0073(10)
F2S 0.0499(19) 0.0350(16) 0.0280(15) -0.0189(13) -0.0094(14) 0.0119(14)
C16 0.017(2) 0.016(2) 0.012(2) -0.0046(16) -0.0031(16) 0.0045(16)
C18 0.0128(19) 0.017(2) 0.0081(18) 0.0003(15) -0.0021(15) -0.0013(15)
C50 0.015(2) 0.021(2) 0.055(3) -0.003(2) -0.010(2) 0.0007(18)
C35 0.020(2) 0.017(2) 0.013(2) -0.0048(16) -0.0017(17) 0.0009(17)
O3S 0.060(3) 0.0220(18) 0.0210(17) -0.0015(14) 0.0086(17) -0.0023(17)
N2 0.0146(16) 0.0128(16) 0.0105(16) -0.0035(13) -0.0037(13) 0.0015(13)
C48 0.0121(19) 0.015(2) 0.024(2) -0.0070(17) -0.0020(17) -0.0032(16)
C2 0.018(2) 0.014(2) 0.012(2) -0.0026(16) -0.0050(16) 0.0005(16)
C15 0.020(2) 0.016(2) 0.013(2) -0.0052(16) -0.0051(17) 0.0000(16)
F3S 0.0205(15) 0.085(3) 0.049(2) -0.0314(19) -0.0053(14) -0.0066(16)
C43 0.026(2) 0.019(2) 0.015(2) -0.0027(17) -0.0053(18) 0.0040(18)
C30 0.016(2) 0.0104(19) 0.014(2) -0.0021(15) -0.0053(16) 0.0031(15)
C11 0.0121(19) 0.016(2) 0.012(2) -0.0054(16) -0.0023(16) 0.0003(15)
C38 0.035(3) 0.019(2) 0.018(2) 0.0021(18) -0.009(2) -0.0082(19)
C25 0.019(2) 0.022(2) 0.0098(19) -0.0043(16) -0.0034(16) 0.0032(17)
C47 0.021(2) 0.028(2) 0.016(2) -0.0075(18) -0.0041(18) -0.0013(18)
C7 0.0147(19) 0.017(2) 0.0115(19) -0.0017(16) -0.0031(16) -0.0033(16)
C24 0.016(2) 0.016(2) 0.0078(18) -0.0025(15) -0.0004(16) 0.0050(16)
C23 0.018(2) 0.015(2) 0.014(2) -0.0011(16) -0.0041(17) -0.0010(16)
C33 0.025(2) 0.019(2) 0.025(2) -0.0106(18) -0.0102(19) 0.0030(18)
C17 0.0151(19) 0.0128(19) 0.0113(19) -0.0032(15) -0.0022(16) -0.0014(15)
C27 0.031(3) 0.025(2) 0.014(2) -0.0042(18) -0.0065(19) 0.0159(19)
C9 0.024(2) 0.019(2) 0.014(2) -0.0086(17) 0.0007(17) -0.0011(17)
C1 0.0154(19) 0.0127(19) 0.0088(18) -0.0002(15) -0.0031(15) -0.0021(15)
O2S 0.047(2) 0.0228(17) 0.0221(17) -0.0111(14) -0.0078(15) 0.0031(15)
C37 0.019(2) 0.023(2) 0.016(2) -0.0054(17) -0.0050(17) -0.0026(17)
C41 0.020(2) 0.019(2) 0.0091(19) -0.0038(16) -0.0033(16) -0.0020(16)
C34 0.019(2) 0.021(2) 0.021(2) -0.0075(18) -0.0018(18) -0.0026(17)
C40 0.027(2) 0.021(2) 0.018(2) -0.0045(18) -0.0097(19) 0.0023(18)
F1S 0.073(2) 0.0271(15) 0.0294(16) 0.0055(12) -0.0276(16) -0.0141(15)
C19 0.021(2) 0.019(2) 0.011(2) -0.0043(16) -0.0036(17) 0.0023(17)
C49 0.021(2) 0.018(2) 0.030(3) -0.0003(19) -0.009(2) -0.0007(18)
C42 0.015(2) 0.020(2) 0.015(2) -0.0051(17) -0.0065(17) 0.0030(16)
C52 0.021(2) 0.039(3) 0.034(3) -0.025(2) 0.004(2) -0.004(2)
C28 0.033(3) 0.015(2) 0.014(2) -0.0023(17) -0.0009(19) 0.0061(18)
C22 0.023(2) 0.018(2) 0.018(2) 0.0027(17) -0.0071(18) -0.0069(18)
C45 0.030(3) 0.034(3) 0.020(2) -0.016(2) -0.010(2) 0.006(2)
C21 0.022(2) 0.030(2) 0.011(2) 0.0048(17) -0.0035(17) -0.0126(19)
C36 0.019(2) 0.014(2) 0.0072(18) -0.0026(15) -0.0023(16) -0.0011(16)
C31 0.017(2) 0.015(2) 0.014(2) -0.0035(16) -0.0035(16) 0.0015(16)
O1S 0.0242(18) 0.069(3) 0.0242(18) -0.0122(18) -0.0065(15) 0.0054(18)
C44 0.031(3) 0.028(3) 0.015(2) -0.0032(19) -0.0037(19) 0.004(2)
C46 0.022(2) 0.033(3) 0.029(3) -0.017(2) -0.008(2) -0.0030(19)
C1S 0.035(3) 0.037(3) 0.031(3) -0.006(2) -0.013(2) 0.000(2)
C8 0.021(2) 0.018(2) 0.011(2) -0.0057(16) -0.0009(17) 0.0010(17)
C29 0.022(2) 0.014(2) 0.0108(19) -0.0053(16) 0.0007(17) 0.0026(16)
C39 0.033(3) 0.016(2) 0.020(2) 0.0006(17) -0.011(2) 0.0015(18)
C4 0.028(2) 0.020(2) 0.0092(19) 0.0043(16) -0.0065(18) -0.0054(18)
C13 0.015(2) 0.014(2) 0.015(2) -0.0066(16) -0.0034(16) 0.0027(16)
C12 0.015(2) 0.016(2) 0.0116(19) -0.0037(16) -0.0011(16) -0.0022(16)
C32 0.029(2) 0.019(2) 0.012(2) -0.0079(17) -0.0060(18) 0.0063(18)
C2S 0.022(2) 0.019(2) 0.023(2) -0.0087(18) -0.0057(18) -0.0016(17)
C14 0.016(2) 0.016(2) 0.016(2) 0.0010(16) -0.0078(17) 0.0012(16)
C3 0.020(2) 0.0123(19) 0.015(2) 0.0011(16) -0.0073(17) -0.0022(16)
C20 0.017(2) 0.029(2) 0.014(2) -0.0023(18) -0.0015(17) -0.0024(18)
C53 0.014(2) 0.029(2) 0.029(3) -0.013(2) -0.0033(18) -0.0007(18)
C5 0.019(2) 0.023(2) 0.0072(19) -0.0023(16) -0.0016(16) -0.0016(17)
C6 0.017(2) 0.0133(19) 0.013(2) -0.0033(16) -0.0047(16) 0.0001(16)
C10 0.018(2) 0.018(2) 0.018(2) -0.0080(17) -0.0024(17) 0.0019(16)
C26 0.021(2) 0.031(2) 0.012(2) -0.0049(18) -0.0047(17) 0.0079(18)
C51 0.016(2) 0.026(3) 0.057(4) -0.018(2) 0.000(2) 0.0000(19)
Au1 0.01206(9) 0.01270(9) 0.00935(9) -0.00105(6) -0.00278(7) -0.00011(6)

loop_
_atom_type_symbol
_atom_type_description
_atom_type_scat_dispersion_real
_atom_type_scat_dispersion_imag
_atom_type_scat_source
C C 0.0181 0.0091 'International Tables Vol C Tables 4.2.6.8 and 6.1.1.4'
H H 0.0000 0.0000 'International Tables Vol C Tables 4.2.6.8 and 6.1.1.4'
Au Au -4.4197 7.2980 'International Tables Vol C Tables 4.2.6.8 and 6.1.1.4'
Cl Cl 0.3639 0.7018 'International Tables Vol C Tables 4.2.6.8 and 6.1.1.4'
F F 0.0727 0.0534 'International Tables Vol C Tables 4.2.6.8 and 6.1.1.4'
N N 0.0311 0.0180 'International Tables Vol C Tables 4.2.6.8 and 6.1.1.4'
O O 0.0492 0.0322 'International Tables Vol C Tables 4.2.6.8 and 6.1.1.4'
P P 0.2955 0.4335 'International Tables Vol C Tables 4.2.6.8 and 6.1.1.4'
Pt Pt -4.5932 6.9264 'International Tables Vol C Tables 4.2.6.8 and 6.1.1.4'
S S 0.3331 0.5567 'International Tables Vol C Tables 4.2.6.8 and 6.1.1.4'

loop_
_geom_angle_atom_site_label_1
_geom_angle_atom_site_label_2
_geom_angle_atom_site_label_3
_geom_angle
_geom_angle_site_symmetry_1
_geom_angle_site_symmetry_3
_geom_angle_publ_flag
P2 Pt1 Au1 94.60(3) . . ?
N2 Pt1 P2 176.27(9) . . ?
N2 Pt1 C17 80.45(14) . . ?
N2 Pt1 C1 78.44(14) . . ?
N2 Pt1 Au1 88.12(9) . . ?
C17 Pt1 P2 95.83(11) . . ?
C17 Pt1 C1 158.28(16) . . ?
C17 Pt1 Au1 132.32(11) . . ?
C1 Pt1 P2 105.25(11) . . ?
C1 Pt1 Au1 52.06(10) . . ?
C18 P2 Pt1 115.44(14) . . ?
C18 P2 C30 107.86(18) . . ?
C18 P2 C24 102.33(19) . . ?
C30 P2 Pt1 109.95(13) . . ?
C24 P2 Pt1 116.49(13) . . ?
C24 P2 C30 103.77(19) . . ?
C48 P1 C36 109.55(19) . . ?
C48 P1 Au1 109.68(13) . . ?
C42 P1 C48 106.21(19) . . ?
C42 P1 C36 104.86(19) . . ?
C42 P1 Au1 117.19(14) . . ?
C36 P1 Au1 109.10(14) . . ?
O3S S1S O2S 114.5(2) . . ?
O3S S1S O1S 116.2(2) . . ?
O3S S1S C2S 103.2(2) . . ?
O2S S1S C2S 103.3(2) . . ?
O1S S1S O2S 114.2(2) . . ?
O1S S1S C2S 103.0(2) . . ?
C15 C16 H16 120.1 . . ?
C15 C16 C17 119.9(4) . . ?
C17 C16 H16 120.1 . . ?
C23 C18 P2 120.0(3) . . ?
C23 C18 C19 119.5(4) . . ?
C19 C18 P2 120.4(3) . . ?
C49 C50 H50 119.9 . . ?
C51 C50 H50 119.9 . . ?
C51 C50 C49 120.3(5) . . ?
C30 C35 H35 119.6 . . ?
C34 C35 H35 119.6 . . ?
C34 C35 C30 120.8(4) . . ?
C11 N2 Pt1 117.5(3) . . ?
C11 N2 C7 122.4(3) . . ?
C7 N2 Pt1 120.1(3) . . ?
C49 C48 P1 119.1(3) . . ?
C49 C48 C53 120.1(4) . . ?
C53 C48 P1 120.1(3) . . ?
C1 C2 H2 120.4 . . ?
C3 C2 H2 120.4 . . ?
C3 C2 C1 119.3(4) . . ?
F2 C15 C16 118.8(4) . . ?
F2 C15 C14 116.9(4) . . ?
C16 C15 C14 124.3(4) . . ?
C42 C43 H43 119.9 . . ?
C44 C43 H43 119.9 . . ?
C44 C43 C42 120.2(4) . . ?
C35 C30 P2 117.3(3) . . ?
C35 C30 C31 118.9(4) . . ?
C31 C30 P2 123.8(3) . . ?
N2 C11 C12 112.7(3) . . ?
N2 C11 C10 119.3(4) . . ?
C10 C11 C12 127.9(4) . . ?
C37 C38 H38 119.6 . . ?
C39 C38 H38 119.6 . . ?
C39 C38 C37 120.8(4) . . ?
C24 C25 H25 119.5 . . ?
C26 C25 H25 119.5 . . ?
C26 C25 C24 121.1(4) . . ?
C42 C47 H47 119.9 . . ?
C46 C47 H47 119.9 . . ?
C46 C47 C42 120.1(4) . . ?
N2 C7 C8 119.6(4) . . ?
N2 C7 C6 113.1(3) . . ?
C8 C7 C6 127.2(4) . . ?
C25 C24 P2 120.0(3) . . ?
C25 C24 C29 118.9(4) . . ?
C29 C24 P2 120.9(3) . . ?
C18 C23 H23 120.3 . . ?
C18 C23 C22 119.4(4) . . ?
C22 C23 H23 120.3 . . ?
C34 C33 H33 120.2 . . ?
C32 C33 H33 120.2 . . ?
C32 C33 C34 119.6(4) . . ?
C16 C17 Pt1 131.3(3) . . ?
C16 C17 C12 117.0(4) . . ?
C12 C17 Pt1 111.7(3) . . ?
C28 C27 H27 120.3 . . ?
C28 C27 C26 119.3(4) . . ?
C26 C27 H27 120.3 . . ?
C8 C9 H9 119.6 . . ?
C10 C9 H9 119.6 . . ?
C10 C9 C8 120.8(4) . . ?
Pt1 C1 Au1 77.00(12) . . ?
C2 C1 Pt1 129.5(3) . . ?
C2 C1 C6 117.3(4) . . ?
C2 C1 Au1 104.0(3) . . ?
C6 C1 Pt1 109.9(3) . . ?
C6 C1 Au1 107.0(3) . . ?
C38 C37 H37 120.3 . . ?
C38 C37 C36 119.5(4) . . ?
C36 C37 H37 120.3 . . ?
C40 C41 H41 119.6 . . ?
C40 C41 C36 120.8(4) . . ?
C36 C41 H41 119.6 . . ?
C35 C34 C33 120.0(4) . . ?
C35 C34 H34 120.0 . . ?
C33 C34 H34 120.0 . . ?
C41 C40 H40 120.3 . . ?
C41 C40 C39 119.5(4) . . ?
C39 C40 H40 120.3 . . ?
C18 C19 H19 119.6 . . ?
C20 C19 C18 120.8(4) . . ?
C20 C19 H19 119.6 . . ?
C50 C49 H49 120.2 . . ?
C48 C49 C50 119.5(5) . . ?
C48 C49 H49 120.2 . . ?
C43 C42 P1 121.5(3) . . ?
C43 C42 C47 119.5(4) . . ?
C47 C42 P1 118.9(3) . . ?
C53 C52 H52 120.0 . . ?
C51 C52 H52 120.0 . . ?
C51 C52 C53 120.1(5) . . ?
C27 C28 H28 119.6 . . ?
C27 C28 C29 120.9(4) . . ?
C29 C28 H28 119.6 . . ?
C23 C22 H22 119.8 . . ?
C21 C22 C23 120.5(4) . . ?
C21 C22 H22 119.8 . . ?
C44 C45 H45 119.8 . . ?
C46 C45 H45 119.8 . . ?
C46 C45 C44 120.4(4) . . ?
C22 C21 H21 120.0 . . ?
C22 C21 C20 120.0(4) . . ?
C20 C21 H21 120.0 . . ?
C37 C36 P1 122.9(3) . . ?
C41 C36 P1 117.7(3) . . ?
C41 C36 C37 119.2(4) . . ?
C30 C31 H31 119.9 . . ?
C32 C31 C30 120.1(4) . . ?
C32 C31 H31 119.9 . . ?
C43 C44 C45 120.0(4) . . ?
C43 C44 H44 120.0 . . ?
C45 C44 H44 120.0 . . ?
C47 C46 H46 120.1 . . ?
C45 C46 C47 119.7(4) . . ?
C45 C46 H46 120.1 . . ?
Cl1S C1S Cl2S 113.5(3) . . ?
Cl1S C1S H1SA 108.9 . . ?
Cl1S C1S H1SB 108.9 . . ?
Cl2S C1S H1SA 108.9 . . ?
Cl2S C1S H1SB 108.9 . . ?
H1SA C1S H1SB 107.7 . . ?
C7 C8 C9 118.8(4) . . ?
C7 C8 H8 120.6 . . ?
C9 C8 H8 120.6 . . ?
C24 C29 H29 120.1 . . ?
C28 C29 C24 119.9(4) . . ?
C28 C29 H29 120.1 . . ?
C38 C39 C40 120.2(4) . . ?
C38 C39 H39 119.9 . . ?
C40 C39 H39 119.9 . . ?
C3 C4 H4 120.8 . . ?
C3 C4 C5 118.5(4) . . ?
C5 C4 H4 120.8 . . ?
C12 C13 H13 119.7 . . ?
C14 C13 H13 119.7 . . ?
C14 C13 C12 120.6(4) . . ?
C17 C12 C11 117.1(4) . . ?
C13 C12 C11 121.3(4) . . ?
C13 C12 C17 121.4(4) . . ?
C33 C32 H32 119.7 . . ?
C31 C32 C33 120.6(4) . . ?
C31 C32 H32 119.7 . . ?
F2S C2S S1S 111.6(3) . . ?
F2S C2S F1S 106.2(4) . . ?
F3S C2S S1S 111.9(3) . . ?
F3S C2S F2S 107.7(4) . . ?
F3S C2S F1S 107.1(4) . . ?
F1S C2S S1S 112.1(3) . . ?
C15 C14 C13 116.8(4) . . ?
C15 C14 H14 121.6 . . ?
C13 C14 H14 121.6 . . ?
F1 C3 C2 117.7(4) . . ?
F1 C3 C4 119.0(4) . . ?
C4 C3 C2 123.3(4) . . ?
C19 C20 C21 119.8(4) . . ?
C19 C20 H20 120.1 . . ?
C21 C20 H20 120.1 . . ?
C48 C53 H53 120.1 . . ?
C52 C53 C48 119.8(5) . . ?
C52 C53 H53 120.1 . . ?
C4 C5 H5 119.9 . . ?
C4 C5 C6 120.2(4) . . ?
C6 C5 H5 119.9 . . ?
C1 C6 C7 117.3(4) . . ?
C5 C6 C7 121.0(4) . . ?
C5 C6 C1 121.4(4) . . ?
C11 C10 H10 120.5 . . ?
C9 C10 C11 119.0(4) . . ?
C9 C10 H10 120.5 . . ?
C25 C26 C27 119.9(4) . . ?
C25 C26 H26 120.1 . . ?
C27 C26 H26 120.1 . . ?
C50 C51 C52 120.2(4) . . ?
C50 C51 H51 119.9 . . ?
C52 C51 H51 119.9 . . ?
P1 Au1 Pt1 134.78(3) . . ?
C1 Au1 Pt1 50.94(10) . . ?
C1 Au1 P1 173.45(10) . . ?

loop_
_geom_bond_atom_site_label_1
_geom_bond_atom_site_label_2
_geom_bond_distance
_geom_bond_site_symmetry_2
_geom_bond_publ_flag
Pt1 P2 2.2507(9) . ?
Pt1 N2 2.033(3) . ?
Pt1 C17 2.055(4) . ?
Pt1 C1 2.186(4) . ?
Pt1 Au1 2.7430(3) . ?
P2 C18 1.819(4) . ?
P2 C30 1.822(4) . ?
P2 C24 1.822(4) . ?
P1 C48 1.810(4) . ?
P1 C42 1.807(4) . ?
P1 C36 1.813(4) . ?
P1 Au1 2.2491(10) . ?
S1S O3S 1.435(4) . ?
S1S O2S 1.443(3) . ?
S1S O1S 1.440(4) . ?
S1S C2S 1.825(5) . ?
Cl1S C1S 1.742(6) . ?
Cl2S C1S 1.744(5) . ?
F2 C15 1.364(5) . ?
F1 C3 1.356(5) . ?
F2S C2S 1.328(5) . ?
C16 H16 0.9500 . ?
C16 C15 1.375(6) . ?
C16 C17 1.400(6) . ?
C18 C23 1.393(6) . ?
C18 C19 1.399(6) . ?
C50 H50 0.9500 . ?
C50 C49 1.393(7) . ?
C50 C51 1.386(8) . ?
C35 H35 0.9500 . ?
C35 C30 1.397(6) . ?
C35 C34 1.387(6) . ?
N2 C11 1.353(5) . ?
N2 C7 1.356(5) . ?
C48 C49 1.389(6) . ?
C48 C53 1.398(6) . ?
C2 H2 0.9500 . ?
C2 C1 1.412(6) . ?
C2 C3 1.383(6) . ?
C15 C14 1.381(6) . ?
F3S C2S 1.320(5) . ?
C43 H43 0.9500 . ?
C43 C42 1.391(6) . ?
C43 C44 1.388(7) . ?
C30 C31 1.400(6) . ?
C11 C12 1.468(5) . ?
C11 C10 1.393(6) . ?
C38 H38 0.9500 . ?
C38 C37 1.385(6) . ?
C38 C39 1.381(7) . ?
C25 H25 0.9500 . ?
C25 C24 1.399(6) . ?
C25 C26 1.384(6) . ?
C47 H47 0.9500 . ?
C47 C42 1.405(6) . ?
C47 C46 1.389(6) . ?
C7 C8 1.384(6) . ?
C7 C6 1.476(6) . ?
C24 C29 1.401(6) . ?
C23 H23 0.9500 . ?
C23 C22 1.405(6) . ?
C33 H33 0.9500 . ?
C33 C34 1.393(6) . ?
C33 C32 1.389(7) . ?
C17 C12 1.423(6) . ?
C27 H27 0.9500 . ?
C27 C28 1.386(7) . ?
C27 C26 1.404(7) . ?
C9 H9 0.9500 . ?
C9 C8 1.390(6) . ?
C9 C10 1.380(6) . ?
C1 C6 1.418(6) . ?
C1 Au1 2.220(4) . ?
C37 H37 0.9500 . ?
C37 C36 1.405(6) . ?
C41 H41 0.9500 . ?
C41 C40 1.381(6) . ?
C41 C36 1.400(6) . ?
C34 H34 0.9500 . ?
C40 H40 0.9500 . ?
C40 C39 1.395(7) . ?
F1S C2S 1.331(5) . ?
C19 H19 0.9500 . ?
C19 C20 1.375(6) . ?
C49 H49 0.9500 . ?
C52 H52 0.9500 . ?
C52 C53 1.386(6) . ?
C52 C51 1.386(8) . ?
C28 H28 0.9500 . ?
C28 C29 1.396(6) . ?
C22 H22 0.9500 . ?
C22 C21 1.379(7) . ?
C45 H45 0.9500 . ?
C45 C44 1.391(7) . ?
C45 C46 1.388(7) . ?
C21 H21 0.9500 . ?
C21 C20 1.400(7) . ?
C31 H31 0.9500 . ?
C31 C32 1.388(6) . ?
C44 H44 0.9500 . ?
C46 H46 0.9500 . ?
C1S H1SA 0.9900 . ?
C1S H1SB 0.9900 . ?
C8 H8 0.9500 . ?
C29 H29 0.9500 . ?
C39 H39 0.9500 . ?
C4 H4 0.9500 . ?
C4 C3 1.372(6) . ?
C4 C5 1.384(6) . ?
C13 H13 0.9500 . ?
C13 C12 1.398(6) . ?
C13 C14 1.395(6) . ?
C32 H32 0.9500 . ?
C14 H14 0.9500 . ?
C20 H20 0.9500 . ?
C53 H53 0.9500 . ?
C5 H5 0.9500 . ?
C5 C6 1.395(6) . ?
C10 H10 0.9500 . ?
C26 H26 0.9500 . ?
C51 H51 0.9500 . ?

loop_
_geom_torsion_atom_site_label_1
_geom_torsion_atom_site_label_2
_geom_torsion_atom_site_label_3
_geom_torsion_atom_site_label_4
_geom_torsion
_geom_torsion_site_symmetry_1
_geom_torsion_site_symmetry_2
_geom_torsion_site_symmetry_3
_geom_torsion_site_symmetry_4
_geom_torsion_publ_flag
Pt1 P2 C18 C23 11.1(4) . . . . ?
Pt1 P2 C18 C19 -168.0(3) . . . . ?
Pt1 P2 C30 C35 34.4(3) . . . . ?
Pt1 P2 C30 C31 -143.8(3) . . . . ?
Pt1 P2 C24 C25 84.9(3) . . . . ?
Pt1 P2 C24 C29 -89.6(3) . . . . ?
Pt1 N2 C11 C12 -6.0(4) . . . . ?
Pt1 N2 C11 C10 176.7(3) . . . . ?
Pt1 N2 C7 C8 -177.9(3) . . . . ?
Pt1 N2 C7 C6 4.2(4) . . . . ?
Pt1 C17 C12 C11 4.0(4) . . . . ?
Pt1 C17 C12 C13 179.5(3) . . . . ?
Pt1 C1 C6 C7 11.5(4) . . . . ?
Pt1 C1 C6 C5 -162.3(3) . . . . ?
P2 C18 C23 C22 -177.7(3) . . . . ?
P2 C18 C19 C20 178.8(3) . . . . ?
P2 C30 C31 C32 177.1(3) . . . . ?
P2 C24 C29 C28 172.2(3) . . . . ?
P1 C48 C49 C50 -169.8(3) . . . . ?
P1 C48 C53 C52 170.1(4) . . . . ?
F2 C15 C14 C13 -179.7(4) . . . . ?
C16 C15 C14 C13 0.2(6) . . . . ?
C16 C17 C12 C11 -175.3(4) . . . . ?
C16 C17 C12 C13 0.2(6) . . . . ?
C18 P2 C30 C35 161.1(3) . . . . ?
C18 P2 C30 C31 -17.1(4) . . . . ?
C18 P2 C24 C25 -42.0(4) . . . . ?
C18 P2 C24 C29 143.5(3) . . . . ?
C18 C23 C22 C21 -1.3(6) . . . . ?
C18 C19 C20 C21 -0.9(6) . . . . ?
C35 C30 C31 C32 -1.1(6) . . . . ?
O3S S1S C2S F2S 66.5(4) . . . . ?
O3S S1S C2S F3S -54.2(4) . . . . ?
O3S S1S C2S F1S -174.5(3) . . . . ?
N2 C11 C12 C17 1.2(5) . . . . ?
N2 C11 C12 C13 -174.4(4) . . . . ?
N2 C11 C10 C9 2.9(6) . . . . ?
N2 C7 C8 C9 -0.5(6) . . . . ?
N2 C7 C6 C1 -10.8(5) . . . . ?
N2 C7 C6 C5 163.1(4) . . . . ?
C48 P1 C42 C43 125.5(4) . . . . ?
C48 P1 C42 C47 -56.9(4) . . . . ?
C48 P1 C36 C37 37.3(4) . . . . ?
C48 P1 C36 C41 -147.8(3) . . . . ?
C2 C1 C6 C7 173.2(4) . . . . ?
C2 C1 C6 C5 -0.6(6) . . . . ?
C15 C16 C17 Pt1 -177.8(3) . . . . ?
C15 C16 C17 C12 1.4(6) . . . . ?
C30 P2 C18 C23 -112.2(3) . . . . ?
C30 P2 C18 C19 68.6(4) . . . . ?
C30 P2 C24 C25 -154.1(3) . . . . ?
C30 P2 C24 C29 31.3(4) . . . . ?
C30 C35 C34 C33 2.9(7) . . . . ?
C30 C31 C32 C33 2.3(6) . . . . ?
C11 N2 C7 C8 2.2(6) . . . . ?
C11 N2 C7 C6 -175.7(3) . . . . ?
C38 C37 C36 P1 174.2(3) . . . . ?
C38 C37 C36 C41 -0.6(6) . . . . ?
C25 C24 C29 C28 -2.4(6) . . . . ?
C7 N2 C11 C12 173.9(3) . . . . ?
C7 N2 C11 C10 -3.4(6) . . . . ?
C24 P2 C18 C23 138.7(3) . . . . ?
C24 P2 C18 C19 -40.4(4) . . . . ?
C24 P2 C30 C35 -90.8(3) . . . . ?
C24 P2 C30 C31 90.9(4) . . . . ?
C24 C25 C26 C27 1.6(6) . . . . ?
C23 C18 C19 C20 -0.3(6) . . . . ?
C23 C22 C21 C20 0.0(6) . . . . ?
C17 C16 C15 F2 178.2(4) . . . . ?
C17 C16 C15 C14 -1.6(7) . . . . ?
C27 C28 C29 C24 2.0(6) . . . . ?
C1 C2 C3 F1 -178.4(3) . . . . ?
C1 C2 C3 C4 2.1(6) . . . . ?
O2S S1S C2S F2S -173.9(3) . . . . ?
O2S S1S C2S F3S 65.4(4) . . . . ?
O2S S1S C2S F1S -54.9(4) . . . . ?
C37 C38 C39 C40 1.0(7) . . . . ?
C41 C40 C39 C38 -0.2(7) . . . . ?
C34 C35 C30 P2 -179.8(3) . . . . ?
C34 C35 C30 C31 -1.5(6) . . . . ?
C34 C33 C32 C31 -0.9(6) . . . . ?
C40 C41 C36 P1 -173.7(3) . . . . ?
C40 C41 C36 C37 1.4(6) . . . . ?
C19 C18 C23 C22 1.4(6) . . . . ?
C49 C50 C51 C52 -0.1(7) . . . . ?
C49 C48 C53 C52 -0.4(7) . . . . ?
C42 P1 C48 C49 -38.1(4) . . . . ?
C42 P1 C48 C53 151.3(3) . . . . ?
C42 P1 C36 C37 -76.3(4) . . . . ?
C42 P1 C36 C41 98.6(3) . . . . ?
C42 C43 C44 C45 0.4(7) . . . . ?
C42 C47 C46 C45 0.4(7) . . . . ?
C28 C27 C26 C25 -2.0(6) . . . . ?
C22 C21 C20 C19 1.0(6) . . . . ?
C36 P1 C48 C49 -150.9(3) . . . . ?
C36 P1 C48 C53 38.5(4) . . . . ?
C36 P1 C42 C43 -118.6(4) . . . . ?
C36 P1 C42 C47 59.1(4) . . . . ?
C36 C41 C40 C39 -1.0(6) . . . . ?
O1S S1S C2S F2S -54.8(4) . . . . ?
O1S S1S C2S F3S -175.5(4) . . . . ?
O1S S1S C2S F1S 64.2(4) . . . . ?
C44 C43 C42 P1 177.9(3) . . . . ?
C44 C43 C42 C47 0.3(6) . . . . ?
C44 C45 C46 C47 0.3(7) . . . . ?
C46 C47 C42 P1 -178.3(4) . . . . ?
C46 C47 C42 C43 -0.7(7) . . . . ?
C46 C45 C44 C43 -0.6(7) . . . . ?
C8 C7 C6 C1 171.5(4) . . . . ?
C8 C7 C6 C5 -14.7(6) . . . . ?
C8 C9 C10 C11 -1.3(6) . . . . ?
C39 C38 C37 C36 -0.6(7) . . . . ?
C4 C5 C6 C7 -172.6(4) . . . . ?
C4 C5 C6 C1 1.0(6) . . . . ?
C12 C11 C10 C9 -173.9(4) . . . . ?
C12 C13 C14 C15 1.5(6) . . . . ?
C32 C33 C34 C35 -1.7(7) . . . . ?
C14 C13 C12 C11 173.7(4) . . . . ?
C14 C13 C12 C17 -1.7(6) . . . . ?
C3 C2 C1 Pt1 156.6(3) . . . . ?
C3 C2 C1 C6 -0.9(6) . . . . ?
C3 C2 C1 Au1 -118.8(4) . . . . ?
C3 C4 C5 C6 0.1(6) . . . . ?
C53 C48 C49 C50 0.9(6) . . . . ?
C53 C52 C51 C50 0.6(7) . . . . ?
C5 C4 C3 F1 178.9(4) . . . . ?
C5 C4 C3 C2 -1.7(7) . . . . ?
C6 C7 C8 C9 177.1(4) . . . . ?
C10 C11 C12 C17 178.2(4) . . . . ?
C10 C11 C12 C13 2.6(7) . . . . ?
C10 C9 C8 C7 0.1(6) . . . . ?
C26 C25 C24 P2 -174.0(3) . . . . ?
C26 C25 C24 C29 0.6(6) . . . . ?
C26 C27 C28 C29 0.2(6) . . . . ?
C51 C50 C49 C48 -0.6(7) . . . . ?
C51 C52 C53 C48 -0.4(7) . . . . ?
Au1 P1 C48 C49 89.4(3) . . . . ?
Au1 P1 C48 C53 -81.2(4) . . . . ?
Au1 P1 C42 C43 2.5(4) . . . . ?
Au1 P1 C42 C47 -179.8(3) . . . . ?
Au1 P1 C36 C37 157.4(3) . . . . ?
Au1 P1 C36 C41 -27.7(3) . . . . ?
Au1 C1 C6 C7 -70.5(4) . . . . ?
Au1 C1 C6 C5 115.7(4) . . . . ?
